data_1536710
loop_
_publ_author_name
'Wurth, A.'
'Keimes, V.'
'Johrendt, D.'
'Mewis, A.'

_publ_section_title
;
 Neue ternaere Phosphide und Arsenide mit einem
 Metall:Nichtmetall-Verhaeltnis im Bereich von 2:1
;
_journal_name_full 'Zeitschrift fuer Anorganische und Allgemeine Chemie'
_journal_page_first 2183
_journal_page_last 2190
_journal_volume 627
_journal_year 2001
_chemical_formula_sum 'As9 Rh13 Sm4'
_chemical_name_systematic 'Sm4 Rh13 As9'
_space_group_IT_number 59
_symmetry_space_group_name_Hall '-P 2ab 2a'
_symmetry_space_group_name_H-M 'P m m n :2'
_cell_angle_alpha 90
_cell_angle_beta 90
_cell_angle_gamma 90
_cell_formula_units_Z 2
_cell_length_a 3.913
_cell_length_b 11.242
_cell_length_c 19.44
_cell_volume 855.165
_citation_journal_id_ASTM ZAACAB
_cod_data_source_file Wurth_ZAACAB_2001_195.cif
_cod_data_source_block As9Rh13Sm4
_cod_original_cell_volume 855.1646
_cod_database_code 1536710

loop_
_symmetry_equiv_pos_as_xyz
x,y,z
-x+1/2,-y+1/2,z
x+1/2,-y,-z
-x,y+1/2,-z
-x,-y,-z
x-1/2,y-1/2,-z
-x-1/2,y,z
x,-y-1/2,z

loop_
_atom_site_label
_atom_site_type_symbol
_atom_site_fract_x
_atom_site_fract_y
_atom_site_fract_z
_atom_site_occupancy
_atom_site_U_iso_or_equiv
As6 As 0.25 0.25 0.40272 1 0.0
Sm2 Sm 0.25 0.75 0.47537 1 0.0
Sm3 Sm 0.25 0.25 0.98163 1 0.0
As4 As 0.25 0.75 0.90098 1 0.0
Rh1 Rh 0.25 0.56785 0.33553 1 0.0
Rh7 Rh 0.25 0.25 0.6561 1 0.0
Rh4 Rh 0.25 0.44042 0.45972 1 0.0
Rh5 Rh 0.25 0.62354 0.64649 1 0.0
As5 As 0.25 0.75 0.26591 1 0.0
As3 As 0.25 0.56635 0.08235 1 0.0
As2 As 0.25 0.06846 0.58405 1 0.0
Rh8 Rh 0.19 0.75 0.14294 0.5 0.0
Rh2 Rh 0.25 0.37356 0.14031 1 0.0
Sm1 Sm 0.25 0.43639 0.79337 1 0.0
As1 As 0.25 0.11324 0.26589 1 0.0
Rh3 Rh 0.25 0.54744 0.95453 1 0.0
Rh6 Rh 0.25 0.75 0.77386 1 0.0
